data_4035813
loop_
_publ_author_name
'Gerus, Aleksandra'
'\'Slepokura, Katarzyna'
'Panek, Jaros\/law'
'Turek, Aleksandra'
'Lisowski, Jerzy'

_publ_section_title
;
 Chiral Cryptates Derived from a Hexaazamacrocycle.
;
_journal_issue 12
_journal_name_full 'The Journal of organic chemistry'
_journal_page_first 6748
_journal_page_last 6753
_journal_paper_doi 10.1021/acs.joc.8b00670
_journal_volume 83
_journal_year 2018
_chemical_absolute_configuration rmad
_chemical_formula_moiety 'C40 H52 N8, 4(Cl O4), 0.4(H2 O)'
_chemical_formula_sum 'C40 H52.8 Cl4 N8 O16.4'
_chemical_formula_weight 1049.90
_space_group_crystal_system orthorhombic
_space_group_IT_number 19
_space_group_name_Hall 'P 2ac 2ab'
_space_group_name_H-M_alt 'P 21 21 21'
_atom_sites_solution_hydrogens mixed
_atom_sites_solution_primary direct
_atom_sites_solution_secondary difmap
_audit_creation_method SHELXL-2014/7
_cell_angle_alpha 90
_cell_angle_beta 90
_cell_angle_gamma 90
_cell_formula_units_Z 4
_cell_length_a 11.232(2)
_cell_length_b 12.217(2)
_cell_length_c 33.308(8)
_cell_measurement_reflns_used 2791
_cell_measurement_temperature 120(2)
_cell_measurement_theta_max 26.59
_cell_measurement_theta_min 3.33
_cell_volume 4570.6(16)
_computing_cell_refinement 'CrysAlisPro 1.171.38.46 (Rigaku OD, 2015)'
_computing_data_collection 'CrysAlisPro 1.171.38.46 (Rigaku OD, 2015)'
_computing_data_reduction 'CrysAlisPro 1.171.38.46 (Rigaku OD, 2015)'
_computing_structure_refinement 'SHELXL-2014/7 (Sheldrick, 2015)'
_computing_structure_solution 'SHELXT-2014 (Sheldrick, 2015)'
_diffrn_ambient_temperature 120(2)
_diffrn_detector_area_resol_mean 10.3456
_diffrn_measured_fraction_theta_full 0.972
_diffrn_measured_fraction_theta_max 0.968
_diffrn_measurement_device_type 'Agilent Technologies, Xcalibur R, Ruby'
_diffrn_measurement_method 'omega scans'
_diffrn_radiation_type MoK\a
_diffrn_radiation_wavelength 0.71073
_diffrn_reflns_av_R_equivalents 0.0390
_diffrn_reflns_av_unetI/netI 0.1074
_diffrn_reflns_Laue_measured_fraction_full 0.972
_diffrn_reflns_Laue_measured_fraction_max 0.968
_diffrn_reflns_limit_h_max 14
_diffrn_reflns_limit_h_min -6
_diffrn_reflns_limit_k_max 16
_diffrn_reflns_limit_k_min -9
_diffrn_reflns_limit_l_max 44
_diffrn_reflns_limit_l_min -22
_diffrn_reflns_number 12453
_diffrn_reflns_point_group_measured_fraction_full 0.892
_diffrn_reflns_point_group_measured_fraction_max 0.852
_diffrn_reflns_theta_full 25.242
_diffrn_reflns_theta_max 27.999
_diffrn_reflns_theta_min 2.750
_diffrn_source 'Enhance (Mo) X-ray Source'
_exptl_absorpt_coefficient_mu 0.341
_exptl_absorpt_correction_T_max 1.000
_exptl_absorpt_correction_T_min 0.981
_exptl_absorpt_correction_type multi-scan
_exptl_absorpt_process_details
;
CrysAlisPro 1.171.38.46 (Rigaku Oxford Diffraction, 2015)
Empirical absorption correction using spherical harmonics,
 implemented in SCALE3 ABSPACK scaling algorithm.
;
_exptl_crystal_colour colourless
_exptl_crystal_density_diffrn 1.526
_exptl_crystal_description block
_exptl_crystal_F_000 2192
_exptl_crystal_size_max 0.20
_exptl_crystal_size_mid 0.14
_exptl_crystal_size_min 0.14
_refine_diff_density_max 0.430
_refine_diff_density_min -0.472
_refine_diff_density_rms 0.070
_refine_ls_abs_structure_details
;
 Flack x determined using 1643 quotients [(I+)-(I-)]/[(I+)+(I-)]
 (Parsons, Flack and Wagner, Acta Cryst. B69 (2013) 249-259).
;
_refine_ls_abs_structure_Flack -0.02(5)
_refine_ls_extinction_method none
_refine_ls_goodness_of_fit_ref 1.020
_refine_ls_hydrogen_treatment constr
_refine_ls_matrix_type full
_refine_ls_number_parameters 662
_refine_ls_number_reflns 9403
_refine_ls_number_restraints 86
_refine_ls_restrained_S_all 1.042
_refine_ls_R_factor_all 0.1199
_refine_ls_R_factor_gt 0.0746
_refine_ls_shift/su_max 0.000
_refine_ls_shift/su_mean 0.000
_refine_ls_structure_factor_coef Fsqd
_refine_ls_weighting_details 'w=1/[\s^2^(Fo^2^)+(0.0645P)^2^+0.0979P] where P=(Fo^2^+2Fc^2^)/3'
_refine_ls_weighting_scheme calc
_refine_ls_wR_factor_gt 0.1461
_refine_ls_wR_factor_ref 0.1668
_reflns_Friedel_coverage 0.585
_reflns_Friedel_fraction_full 0.789
_reflns_Friedel_fraction_max 0.707
_reflns_number_gt 6209
_reflns_number_total 9403
_reflns_threshold_expression 'I > 2\s(I)'
_cod_data_source_file jo8b00670_si_002.cif
_cod_data_source_block (R-7)(ClO4)4.4/10H2O_(aku27)
_cod_original_formula_sum 'C40 H52.80 Cl4 N8 O16.40'
_cod_database_code 4035813
_shelx_shelxl_version_number 2014/7
_shelx_space_group_comment
;
The symmetry employed for this shelxl refinement is uniquely defined
by the following loop, which should always be used as a source of
symmetry information in preference to the above space-group names.
They are only intended as comments.
;
_shelx_estimated_absorpt_t_min 0.935
_shelx_estimated_absorpt_t_max 0.954

loop_
_space_group_symop_operation_xyz
'x, y, z'
'-x+1/2, -y, z+1/2'
'-x, y+1/2, -z+1/2'
'x+1/2, -y+1/2, -z'

loop_
_atom_site_label
_atom_site_type_symbol
_atom_site_fract_x
_atom_site_fract_y
_atom_site_fract_z
_atom_site_U_iso_or_equiv
_atom_site_adp_type
_atom_site_occupancy
_atom_site_site_symmetry_order
_atom_site_calc_flag
_atom_site_refinement_flags_posn
_atom_site_refinement_flags_adp
_atom_site_refinement_flags_occupancy
_atom_site_disorder_assembly
_atom_site_disorder_group
N1 N 0.4581(4) 0.5397(4) 0.64756(16) 0.0244(12) Uani 1 1 d . . . . .
N2 N 0.4259(5) 0.2940(4) 0.66079(15) 0.0248(12) Uani 1 1 d . . . . .
N3 N 0.5105(4) 0.2209(4) 0.58891(15) 0.0246(12) Uani 1 1 d D . . . .
H3N H 0.5290 0.2712 0.6118 0.030 Uiso 1 1 d DR U . . .
N4 N 0.6064(5) 0.4102(4) 0.55163(16) 0.0279(12) Uani 1 1 d D . . . .
H4N H 0.6516 0.3764 0.5693 0.033 Uiso 1 1 d DR U . . .
N5 N 0.8085(5) 0.5310(4) 0.59035(17) 0.0286(12) Uani 1 1 d . . . . .
N6 N 0.6844(5) 0.6336(4) 0.65126(17) 0.0303(13) Uani 1 1 d D . . . .
H6N H 0.6919 0.5646 0.6353 0.036 Uiso 1 1 d DR U . . .
N7 N 0.6105(5) 0.4247(4) 0.69496(15) 0.0264(12) Uani 1 1 d D . . . .
H7N H 0.5554 0.4543 0.6797 0.032 Uiso 1 1 d DR U . . .
N8 N 0.7629(5) 0.3042(4) 0.59790(17) 0.0268(12) Uani 1 1 d . . . . .
C1 C 0.4729(6) 0.6318(5) 0.6265(2) 0.0270(14) Uani 1 1 d . . . . .
C2 C 0.3888(6) 0.6663(5) 0.5985(2) 0.0340(16) Uani 1 1 d . . . . .
H2 H 0.4030 0.7296 0.5826 0.041 Uiso 1 1 calc R U . . .
C3 C 0.2855(6) 0.6080(5) 0.5941(2) 0.0339(16) Uani 1 1 d . . . . .
H3A H 0.2275 0.6307 0.5751 0.041 Uiso 1 1 calc R U . . .
C4 C 0.2656(6) 0.5149(5) 0.6176(2) 0.0309(15) Uani 1 1 d . . . . .
H4A H 0.1937 0.4745 0.6152 0.037 Uiso 1 1 calc R U . . .
C5 C 0.3545(6) 0.4828(4) 0.64456(19) 0.0243(14) Uani 1 1 d . . . . .
C6 C 0.3454(6) 0.3860(4) 0.6728(2) 0.0269(14) Uani 1 1 d . . . . .
H6A H 0.3661 0.4099 0.7003 0.032 Uiso 1 1 calc R U . . .
H6B H 0.2621 0.3594 0.6732 0.032 Uiso 1 1 calc R U . . .
C7 C 0.3556(6) 0.2043(5) 0.64085(19) 0.0252(14) Uani 1 1 d . . . . .
H7A H 0.2942 0.2406 0.6237 0.030 Uiso 1 1 calc R U . . .
C8 C 0.2889(6) 0.1261(5) 0.6692(2) 0.0319(15) Uani 1 1 d . . . . .
H8A H 0.3464 0.0887 0.6870 0.038 Uiso 1 1 calc R U . . .
H8B H 0.2330 0.1683 0.6862 0.038 Uiso 1 1 calc R U . . .
C9 C 0.2195(7) 0.0407(5) 0.6446(2) 0.0406(18) Uani 1 1 d . . . . .
H9A H 0.1824 -0.0126 0.6631 0.049 Uiso 1 1 calc R U . . .
H9B H 0.1550 0.0778 0.6296 0.049 Uiso 1 1 calc R U . . .
C10 C 0.2993(7) -0.0199(5) 0.6152(2) 0.0419(19) Uani 1 1 d . . . . .
H10A H 0.2501 -0.0706 0.5990 0.050 Uiso 1 1 calc R U . . .
H10B H 0.3577 -0.0642 0.6304 0.050 Uiso 1 1 calc R U . . .
C11 C 0.3662(6) 0.0579(5) 0.5870(2) 0.0318(15) Uani 1 1 d . . . . .
H11A H 0.3092 0.0972 0.5695 0.038 Uiso 1 1 calc R U . . .
H11B H 0.4217 0.0161 0.5697 0.038 Uiso 1 1 calc R U . . .
C12 C 0.4360(6) 0.1403(5) 0.61306(19) 0.0255(14) Uani 1 1 d . . . . .
H12 H 0.4920 0.0972 0.6302 0.031 Uiso 1 1 calc R U . . .
C13 C 0.4420(6) 0.2761(5) 0.5567(2) 0.0314(16) Uani 1 1 d . . . . .
H13A H 0.3595 0.2878 0.5662 0.038 Uiso 1 1 calc R U . . .
H13B H 0.4382 0.2267 0.5331 0.038 Uiso 1 1 calc R U . . .
C14 C 0.4925(6) 0.3845(5) 0.54335(19) 0.0276(14) Uani 1 1 d . . . . .
C15 C 0.4236(7) 0.4548(5) 0.5210(2) 0.0377(16) Uani 1 1 d . . . . .
H15 H 0.3425 0.4380 0.5156 0.045 Uiso 1 1 calc R U . . .
C16 C 0.4745(7) 0.5512(6) 0.5063(2) 0.0401(18) Uani 1 1 d . . . . .
H16 H 0.4274 0.6017 0.4915 0.048 Uiso 1 1 calc R U . . .
C17 C 0.5916(7) 0.5724(5) 0.5131(2) 0.0337(16) Uani 1 1 d . . . . .
H17 H 0.6273 0.6358 0.5018 0.040 Uiso 1 1 calc R U . . .
C18 C 0.6597(6) 0.5013(5) 0.53678(19) 0.0305(15) Uani 1 1 d . . . . .
C19 C 0.7907(6) 0.5136(5) 0.5468(2) 0.0331(16) Uani 1 1 d . . . . .
H19A H 0.8340 0.4469 0.5382 0.040 Uiso 1 1 calc R U . . .
H19B H 0.8240 0.5765 0.5318 0.040 Uiso 1 1 calc R U . . .
C20 C 0.8377(6) 0.6501(5) 0.5980(2) 0.0294(15) Uani 1 1 d . . . . .
H20 H 0.7835 0.6947 0.5807 0.035 Uiso 1 1 calc R U . . .
C21 C 0.9648(6) 0.6852(6) 0.5884(3) 0.0403(18) Uani 1 1 d . . . . .
H21A H 0.9826 0.6698 0.5599 0.048 Uiso 1 1 calc R U . . .
H21B H 1.0214 0.6429 0.6051 0.048 Uiso 1 1 calc R U . . .
C22 C 0.9800(7) 0.8094(6) 0.5969(3) 0.046(2) Uani 1 1 d . . . . .
H22A H 1.0633 0.8312 0.5912 0.056 Uiso 1 1 calc R U . . .
H22B H 0.9273 0.8515 0.5788 0.056 Uiso 1 1 calc R U . . .
C23 C 0.9505(7) 0.8363(6) 0.6396(2) 0.044(2) Uani 1 1 d . . . . .
H23A H 0.9580 0.9162 0.6438 0.053 Uiso 1 1 calc R U . . .
H23B H 1.0076 0.7991 0.6577 0.053 Uiso 1 1 calc R U . . .
C24 C 0.8224(6) 0.7996(5) 0.6501(3) 0.0377(18) Uani 1 1 d . . . . .
H24A H 0.8060 0.8141 0.6788 0.045 Uiso 1 1 calc R U . . .
H24B H 0.7644 0.8416 0.6339 0.045 Uiso 1 1 calc R U . . .
C25 C 0.8089(6) 0.6785(5) 0.6415(2) 0.0303(15) Uani 1 1 d . . . . .
H25 H 0.8673 0.6387 0.6589 0.036 Uiso 1 1 calc R U . . .
C26 C 0.5843(6) 0.6990(5) 0.6334(2) 0.0304(15) Uani 1 1 d . . . . .
H26A H 0.6108 0.7303 0.6075 0.037 Uiso 1 1 calc R U . . .
H26B H 0.5652 0.7606 0.6516 0.037 Uiso 1 1 calc R U . . .
C27 C 0.4998(6) 0.2509(5) 0.6944(2) 0.0292(14) Uani 1 1 d . . . . .
H27A H 0.5281 0.1769 0.6870 0.035 Uiso 1 1 calc R U . . .
H27B H 0.4484 0.2431 0.7184 0.035 Uiso 1 1 calc R U . . .
C28 C 0.6051(6) 0.3191(5) 0.7055(2) 0.0289(14) Uani 1 1 d . . . . .
C29 C 0.6951(6) 0.2785(5) 0.7293(2) 0.0353(17) Uani 1 1 d . . . . .
H29 H 0.6962 0.2032 0.7365 0.042 Uiso 1 1 calc R U . . .
C30 C 0.7854(7) 0.3491(6) 0.7429(2) 0.0450(19) Uani 1 1 d . . . . .
H30 H 0.8479 0.3218 0.7593 0.054 Uiso 1 1 calc R U . . .
C31 C 0.7825(6) 0.4592(6) 0.7322(2) 0.0370(17) Uani 1 1 d . . . . .
H31 H 0.8419 0.5081 0.7417 0.044 Uiso 1 1 calc R U . . .
C32 C 0.6941(6) 0.4958(5) 0.70818(18) 0.0284(14) Uani 1 1 d . . . . .
C33 C 0.6724(6) 0.6151(5) 0.6968(2) 0.0332(16) Uani 1 1 d . . . . .
H33A H 0.7305 0.6621 0.7111 0.040 Uiso 1 1 calc R U . . .
H33B H 0.5916 0.6368 0.7055 0.040 Uiso 1 1 calc R U . . .
C34 C 0.6266(6) 0.1673(5) 0.5743(2) 0.0322(16) Uani 1 1 d . . . . .
H34A H 0.6171 0.0868 0.5742 0.039 Uiso 1 1 calc R U . . .
H34B H 0.6434 0.1912 0.5465 0.039 Uiso 1 1 calc R U . . .
C35 C 0.7292(6) 0.1980(5) 0.60094(19) 0.0262(14) Uani 1 1 d . . . . .
C36 C 0.7879(6) 0.1285(5) 0.6269(2) 0.0328(16) Uani 1 1 d . . . . .
H36 H 0.7643 0.0541 0.6292 0.039 Uiso 1 1 calc R U . . .
C37 C 0.8827(7) 0.1690(6) 0.6496(2) 0.0411(18) Uani 1 1 d . . . . .
H37 H 0.9227 0.1235 0.6684 0.049 Uiso 1 1 calc R U . . .
C38 C 0.9171(6) 0.2768(5) 0.6442(2) 0.0342(16) Uani 1 1 d . . . . .
H38 H 0.9824 0.3054 0.6590 0.041 Uiso 1 1 calc R U . . .
C39 C 0.8571(6) 0.3427(5) 0.6175(2) 0.0309(15) Uani 1 1 d . . . . .
C40 C 0.9011(6) 0.4576(5) 0.6081(2) 0.0328(16) Uani 1 1 d . . . . .
H40A H 0.9310 0.4913 0.6332 0.039 Uiso 1 1 calc R U . . .
H40B H 0.9688 0.4524 0.5892 0.039 Uiso 1 1 calc R U . . .
Cl1 Cl 0.58762(16) 0.26242(13) 0.45086(5) 0.0370(4) Uani 1 1 d . . . . .
O1 O 0.4803(5) 0.2128(4) 0.46472(16) 0.0505(14) Uani 1 1 d . . . . .
O2 O 0.5627(6) 0.3709(4) 0.43721(17) 0.0617(17) Uani 1 1 d . . . . .
O3 O 0.6742(5) 0.2655(4) 0.48259(15) 0.0505(14) Uani 1 1 d . . . . .
O4 O 0.6346(4) 0.1990(4) 0.41777(15) 0.0433(13) Uani 1 1 d . . . . .
Cl2 Cl 0.56158(18) -0.06167(14) 0.71098(6) 0.0425(5) Uani 1 1 d . . . . .
O5 O 0.6079(6) -0.0124(4) 0.67587(18) 0.0657(18) Uani 1 1 d . . . . .
O6 O 0.6418(6) -0.1402(4) 0.72701(16) 0.0578(17) Uani 1 1 d . . . . .
O7 O 0.5284(5) 0.0194(4) 0.73968(17) 0.0543(16) Uani 1 1 d . . . . .
O8 O 0.4554(6) -0.1215(6) 0.7000(2) 0.089(2) Uani 1 1 d . . . . .
Cl3 Cl 0.6164(6) -0.1178(4) 0.52149(19) 0.0370(9) Uani 0.63(2) 1 d D U P A 1
O9 O 0.6026(12) -0.0149(6) 0.5024(3) 0.044(2) Uani 0.63(2) 1 d D U P A 1
O10 O 0.7027(10) -0.1820(7) 0.4994(4) 0.046(2) Uani 0.63(2) 1 d D U P A 1
O11 O 0.5027(9) -0.1740(10) 0.5227(4) 0.051(2) Uani 0.63(2) 1 d D U P A 1
O12 O 0.6602(12) -0.1030(10) 0.5625(3) 0.059(3) Uani 0.63(2) 1 d D U P A 1
Cl3X Cl 0.6337(10) -0.1197(9) 0.5267(3) 0.0369(13) Uiso 0.37(2) 1 d D U P A 2
O9X O 0.6464(18) -0.0186(11) 0.5063(6) 0.041(3) Uiso 0.37(2) 1 d D U P A 2
O10X O 0.7295(13) -0.1938(12) 0.5167(6) 0.041(3) Uiso 0.37(2) 1 d D U P A 2
O11X O 0.5226(16) -0.1685(19) 0.5135(7) 0.052(3) Uiso 0.37(2) 1 d D U P A 2
O12X O 0.623(2) -0.1036(19) 0.5701(4) 0.058(3) Uiso 0.37(2) 1 d D U P A 2
Cl4 Cl 1.0870(6) 0.5577(5) 0.72158(19) 0.0496(10) Uani 0.589(6) 1 d D U P B 1
O13 O 1.0772(10) 0.5020(9) 0.7583(3) 0.065(3) Uani 0.589(6) 1 d D U P B 1
O14 O 1.0471(9) 0.4876(9) 0.6899(3) 0.064(3) Uani 0.589(6) 1 d D U P B 1
O15 O 1.2046(9) 0.5976(9) 0.7142(4) 0.060(3) Uani 0.589(6) 1 d D U P B 1
O16 O 1.0024(11) 0.6480(8) 0.7259(5) 0.087(3) Uani 0.589(6) 1 d D U P B 1
Cl4X Cl 1.0975(9) 0.5447(7) 0.7223(3) 0.0525(12) Uiso 0.411(6) 1 d D U P B 2
O13X O 1.0504(14) 0.5677(14) 0.7603(4) 0.070(3) Uiso 0.411(6) 1 d D U P B 2
O14X O 1.0758(14) 0.4338(10) 0.7107(5) 0.066(3) Uiso 0.411(6) 1 d D U P B 2
O15X O 1.2238(11) 0.5589(12) 0.7224(5) 0.056(3) Uiso 0.411(6) 1 d D U P B 2
O16X O 1.0386(17) 0.6231(13) 0.6956(5) 0.088(4) Uiso 0.411(6) 1 d D U P B 2
O1W O 0.8696(11) 0.7473(8) 0.7550(4) 0.036(3) Uiso 0.411(6) 1 d DG . P B 2
H1W H 0.8992 0.7768 0.7755 0.055 Uiso 0.411(6) 1 d DG U P B 2
H2W H 0.8615 0.7916 0.7360 0.055 Uiso 0.411(6) 1 d DG U P B 2

loop_
_atom_site_aniso_label
_atom_site_aniso_U_11
_atom_site_aniso_U_22
_atom_site_aniso_U_33
_atom_site_aniso_U_23
_atom_site_aniso_U_13
_atom_site_aniso_U_12
N1 0.019(3) 0.020(2) 0.034(3) 0.000(2) 0.002(2) -0.003(2)
N2 0.030(3) 0.020(2) 0.024(3) -0.002(2) 0.005(2) -0.001(2)
N3 0.026(3) 0.027(3) 0.021(3) -0.005(2) 0.001(2) -0.006(2)
N4 0.033(3) 0.025(2) 0.026(3) 0.002(2) -0.006(3) -0.001(2)
N5 0.027(3) 0.023(2) 0.036(3) -0.004(2) 0.004(3) -0.004(2)
N6 0.029(3) 0.026(3) 0.036(3) -0.008(3) 0.004(3) -0.006(2)
N7 0.027(3) 0.028(3) 0.025(3) 0.003(2) -0.002(2) 0.001(2)
N8 0.022(3) 0.021(2) 0.037(3) -0.007(2) 0.003(3) 0.000(2)
C1 0.022(3) 0.028(3) 0.030(3) -0.002(3) 0.002(3) -0.001(3)
C2 0.033(4) 0.028(3) 0.041(4) 0.001(3) 0.005(3) 0.000(3)
C3 0.025(4) 0.038(4) 0.039(4) 0.002(3) -0.009(3) 0.004(3)
C4 0.021(3) 0.034(3) 0.037(4) -0.008(3) -0.002(3) -0.005(3)
C5 0.027(3) 0.019(3) 0.027(3) -0.004(3) 0.003(3) 0.003(3)
C6 0.021(3) 0.029(3) 0.031(3) 0.002(3) 0.008(3) -0.001(3)
C7 0.023(3) 0.027(3) 0.026(3) 0.002(3) -0.007(3) -0.002(3)
C8 0.031(4) 0.029(3) 0.036(4) 0.003(3) 0.001(3) -0.001(3)
C9 0.036(4) 0.042(4) 0.044(4) 0.009(4) -0.003(4) -0.015(4)
C10 0.035(4) 0.035(4) 0.055(5) -0.002(4) -0.008(4) -0.012(3)
C11 0.028(4) 0.029(3) 0.038(4) -0.002(3) -0.004(3) -0.006(3)
C12 0.024(3) 0.022(3) 0.031(3) 0.001(3) -0.003(3) -0.009(3)
C13 0.032(4) 0.032(3) 0.030(4) 0.001(3) -0.009(3) -0.010(3)
C14 0.036(4) 0.026(3) 0.021(3) -0.003(3) 0.007(3) 0.001(3)
C15 0.042(4) 0.037(3) 0.034(4) -0.003(3) -0.002(4) 0.006(3)
C16 0.046(5) 0.036(4) 0.039(4) 0.006(3) -0.002(4) 0.017(4)
C17 0.045(4) 0.018(3) 0.037(4) 0.001(3) 0.008(4) 0.000(3)
C18 0.042(4) 0.025(3) 0.025(3) -0.004(3) 0.007(3) -0.003(3)
C19 0.036(4) 0.030(3) 0.034(4) 0.001(3) 0.003(3) -0.005(3)
C20 0.025(3) 0.026(3) 0.037(4) -0.005(3) 0.004(3) -0.009(3)
C21 0.029(4) 0.042(4) 0.050(5) -0.002(4) 0.002(4) -0.007(3)
C22 0.037(4) 0.038(4) 0.065(6) -0.001(4) 0.002(4) -0.016(3)
C23 0.035(4) 0.042(4) 0.055(5) -0.007(4) 0.000(4) -0.016(4)
C24 0.028(4) 0.031(3) 0.054(5) -0.010(3) 0.000(4) -0.008(3)
C25 0.019(3) 0.035(3) 0.038(4) 0.002(3) -0.002(3) -0.007(3)
C26 0.026(3) 0.024(3) 0.041(4) 0.004(3) 0.000(3) -0.004(3)
C27 0.034(4) 0.026(3) 0.027(3) -0.005(3) 0.002(3) -0.002(3)
C28 0.021(3) 0.036(3) 0.029(4) -0.007(3) 0.004(3) 0.008(3)
C29 0.038(4) 0.036(3) 0.032(4) 0.004(3) -0.003(3) 0.008(3)
C30 0.026(4) 0.066(5) 0.043(5) 0.000(4) -0.008(4) 0.013(4)
C31 0.024(4) 0.050(4) 0.038(4) -0.005(4) -0.001(3) 0.003(3)
C32 0.028(3) 0.038(3) 0.019(3) -0.009(3) 0.002(3) -0.004(3)
C33 0.035(4) 0.031(3) 0.034(4) -0.006(3) 0.001(3) -0.009(3)
C34 0.033(4) 0.026(3) 0.037(4) -0.008(3) 0.006(3) 0.001(3)
C35 0.025(3) 0.026(3) 0.027(3) 0.002(3) 0.007(3) 0.002(3)
C36 0.034(4) 0.027(3) 0.037(4) 0.007(3) 0.015(3) 0.008(3)
C37 0.038(4) 0.046(4) 0.039(4) 0.010(4) 0.004(4) 0.016(4)
C38 0.034(4) 0.037(3) 0.032(4) 0.000(3) -0.002(3) 0.010(3)
C39 0.026(4) 0.030(3) 0.036(4) -0.004(3) 0.006(3) 0.008(3)
C40 0.028(4) 0.028(3) 0.042(4) -0.003(3) -0.003(3) 0.002(3)
Cl1 0.0373(10) 0.0405(9) 0.0330(9) -0.0103(8) 0.0083(8) -0.0045(8)
O1 0.037(3) 0.064(3) 0.051(3) -0.014(3) 0.017(3) -0.014(3)
O2 0.084(5) 0.046(3) 0.055(4) 0.000(3) 0.014(3) 0.015(3)
O3 0.048(3) 0.072(3) 0.032(3) -0.005(3) 0.003(3) -0.009(3)
O4 0.040(3) 0.051(3) 0.040(3) -0.017(2) 0.015(3) -0.007(3)
Cl2 0.0511(12) 0.0416(9) 0.0347(10) 0.0076(8) 0.0056(9) 0.0040(9)
O5 0.078(4) 0.062(3) 0.057(4) 0.032(3) 0.037(3) 0.028(3)
O6 0.089(5) 0.041(3) 0.043(3) 0.019(2) 0.016(3) 0.024(3)
O7 0.072(4) 0.044(3) 0.047(3) 0.004(3) 0.022(3) 0.017(3)
O8 0.072(5) 0.109(5) 0.086(5) -0.006(5) 0.002(4) -0.031(4)
Cl3 0.045(2) 0.0234(12) 0.0425(18) -0.0035(14) 0.0033(17) -0.0051(14)
O9 0.049(5) 0.035(3) 0.048(4) 0.011(3) -0.008(4) -0.004(4)
O10 0.046(4) 0.038(3) 0.053(5) -0.003(4) 0.011(4) -0.002(3)
O11 0.050(4) 0.046(3) 0.057(5) 0.002(4) 0.016(4) -0.005(4)
O12 0.066(5) 0.055(4) 0.055(4) 0.002(4) 0.000(4) 0.007(4)
Cl4 0.0415(17) 0.0538(19) 0.0535(16) -0.0167(17) -0.0156(15) -0.0044(17)
O13 0.071(5) 0.064(4) 0.059(4) 0.000(4) -0.009(4) 0.012(4)
O14 0.059(4) 0.076(4) 0.057(4) -0.021(4) -0.009(4) -0.024(4)
O15 0.052(4) 0.066(5) 0.061(5) -0.008(4) -0.010(4) -0.022(4)
O16 0.089(5) 0.075(5) 0.097(5) -0.008(4) -0.010(4) -0.002(4)

loop_
_atom_type_symbol
_atom_type_description
_atom_type_scat_dispersion_real
_atom_type_scat_dispersion_imag
_atom_type_scat_source
C C 0.0033 0.0016 'International Tables Vol C Tables 4.2.6.8 and 6.1.1.4'
H H 0.0000 0.0000 'International Tables Vol C Tables 4.2.6.8 and 6.1.1.4'
N N 0.0061 0.0033 'International Tables Vol C Tables 4.2.6.8 and 6.1.1.4'
O O 0.0106 0.0060 'International Tables Vol C Tables 4.2.6.8 and 6.1.1.4'
Cl Cl 0.1484 0.1585 'International Tables Vol C Tables 4.2.6.8 and 6.1.1.4'

loop_
_geom_angle_atom_site_label_1
_geom_angle_atom_site_label_2
_geom_angle_atom_site_label_3
_geom_angle
C1 N1 C5 119.9(5)
C27 N2 C6 113.7(5)
C27 N2 C7 111.5(4)
C6 N2 C7 110.3(5)
C13 N3 C12 113.0(5)
C13 N3 C34 113.8(5)
C12 N3 C34 111.0(4)
C13 N3 H3N 112.3
C12 N3 H3N 96.3
C34 N3 H3N 109.1
C14 N4 C18 122.4(6)
C14 N4 H4N 125.2
C18 N4 H4N 112.0
C19 N5 C40 113.3(5)
C19 N5 C20 109.4(5)
C40 N5 C20 111.1(5)
C26 N6 C25 114.1(5)
C26 N6 C33 113.8(5)
C25 N6 C33 109.9(5)
C26 N6 H6N 107.6
C25 N6 H6N 96.4
C33 N6 H6N 113.9
C28 N7 C32 124.5(6)
C28 N7 H7N 121.1
C32 N7 H7N 114.3
C39 N8 C35 121.6(6)
N1 C1 C2 121.5(6)
N1 C1 C26 118.7(6)
C2 C1 C26 119.8(5)
C3 C2 C1 119.2(6)
C3 C2 H2 120.4
C1 C2 H2 120.4
C2 C3 C4 120.0(6)
C2 C3 H3A 120.0
C4 C3 H3A 120.0
C3 C4 C5 118.2(6)
C3 C4 H4A 120.9
C5 C4 H4A 120.9
N1 C5 C4 121.0(5)
N1 C5 C6 114.3(5)
C4 C5 C6 124.7(6)
N2 C6 C5 112.3(5)
N2 C6 H6A 109.1
C5 C6 H6A 109.1
N2 C6 H6B 109.1
C5 C6 H6B 109.1
H6A C6 H6B 107.9
N2 C7 C12 109.5(5)
N2 C7 C8 115.9(5)
C12 C7 C8 110.3(5)
N2 C7 H7A 106.9
C12 C7 H7A 106.9
C8 C7 H7A 106.9
C9 C8 C7 110.0(6)
C9 C8 H8A 109.7
C7 C8 H8A 109.7
C9 C8 H8B 109.7
C7 C8 H8B 109.7
H8A C8 H8B 108.2
C10 C9 C8 112.0(6)
C10 C9 H9A 109.2
C8 C9 H9A 109.2
C10 C9 H9B 109.2
C8 C9 H9B 109.2
H9A C9 H9B 107.9
C9 C10 C11 112.4(5)
C9 C10 H10A 109.1
C11 C10 H10A 109.1
C9 C10 H10B 109.1
C11 C10 H10B 109.1
H10A C10 H10B 107.9
C10 C11 C12 108.0(6)
C10 C11 H11A 110.1
C12 C11 H11A 110.1
C10 C11 H11B 110.1
C12 C11 H11B 110.1
H11A C11 H11B 108.4
C7 C12 N3 108.5(4)
C7 C12 C11 112.2(5)
N3 C12 C11 113.8(5)
C7 C12 H12 107.3
N3 C12 H12 107.3
C11 C12 H12 107.3
N3 C13 C14 114.7(5)
N3 C13 H13A 108.6
C14 C13 H13A 108.6
N3 C13 H13B 108.6
C14 C13 H13B 108.6
H13A C13 H13B 107.6
N4 C14 C15 120.1(6)
N4 C14 C13 120.2(6)
C15 C14 C13 119.7(6)
C14 C15 C16 119.1(7)
C14 C15 H15 120.5
C16 C15 H15 120.5
C17 C16 C15 119.8(7)
C17 C16 H16 120.1
C15 C16 H16 120.1
C16 C17 C18 120.3(6)
C16 C17 H17 119.9
C18 C17 H17 119.9
N4 C18 C17 118.2(6)
N4 C18 C19 115.5(6)
C17 C18 C19 126.3(6)
N5 C19 C18 111.1(6)
N5 C19 H19A 109.4
C18 C19 H19A 109.4
N5 C19 H19B 109.4
C18 C19 H19B 109.4
H19A C19 H19B 108.0
N5 C20 C25 109.5(5)
N5 C20 C21 115.9(5)
C25 C20 C21 109.5(6)
N5 C20 H20 107.2
C25 C20 H20 107.2
C21 C20 H20 107.2
C20 C21 C22 109.9(6)
C20 C21 H21A 109.7
C22 C21 H21A 109.7
C20 C21 H21B 109.7
C22 C21 H21B 109.7
H21A C21 H21B 108.2
C23 C22 C21 111.2(7)
C23 C22 H22A 109.4
C21 C22 H22A 109.4
C23 C22 H22B 109.4
C21 C22 H22B 109.4
H22A C22 H22B 108.0
C22 C23 C24 110.9(6)
C22 C23 H23A 109.5
C24 C23 H23A 109.5
C22 C23 H23B 109.5
C24 C23 H23B 109.5
H23A C23 H23B 108.0
C25 C24 C23 109.5(6)
C25 C24 H24A 109.8
C23 C24 H24A 109.8
C25 C24 H24B 109.8
C23 C24 H24B 109.8
H24A C24 H24B 108.2
C24 C25 C20 112.4(6)
C24 C25 N6 113.5(5)
C20 C25 N6 108.2(5)
C24 C25 H25 107.5
C20 C25 H25 107.5
N6 C25 H25 107.5
N6 C26 C1 113.0(5)
N6 C26 H26A 109.0
C1 C26 H26A 109.0
N6 C26 H26B 109.0
C1 C26 H26B 109.0
H26A C26 H26B 107.8
N2 C27 C28 115.5(5)
N2 C27 H27A 108.4
C28 C27 H27A 108.4
N2 C27 H27B 108.4
C28 C27 H27B 108.4
H27A C27 H27B 107.5
N7 C28 C29 117.7(6)
N7 C28 C27 120.6(6)
C29 C28 C27 121.5(6)
C28 C29 C30 119.6(6)
C28 C29 H29 120.2
C30 C29 H29 120.2
C31 C30 C29 119.5(7)
C31 C30 H30 120.2
C29 C30 H30 120.2
C32 C31 C30 119.3(7)
C32 C31 H31 120.4
C30 C31 H31 120.4
C31 C32 N7 119.4(6)
C31 C32 C33 125.5(6)
N7 C32 C33 115.0(6)
C32 C33 N6 111.8(5)
C32 C33 H33A 109.3
N6 C33 H33A 109.3
C32 C33 H33B 109.3
N6 C33 H33B 109.3
H33A C33 H33B 107.9
C35 C34 N3 110.9(5)
C35 C34 H34A 109.5
N3 C34 H34A 109.5
C35 C34 H34B 109.5
N3 C34 H34B 109.5
H34A C34 H34B 108.0
N8 C35 C36 120.2(6)
N8 C35 C34 114.1(5)
C36 C35 C34 125.7(6)
C35 C36 C37 119.1(6)
C35 C36 H36 120.5
C37 C36 H36 120.5
C38 C37 C36 118.6(7)
C38 C37 H37 120.7
C36 C37 H37 120.7
C39 C38 C37 120.3(7)
C39 C38 H38 119.9
C37 C38 H38 119.9
N8 C39 C38 120.0(6)
N8 C39 C40 119.0(6)
C38 C39 C40 120.9(6)
N5 C40 C39 114.1(5)
N5 C40 H40A 108.7
C39 C40 H40A 108.7
N5 C40 H40B 108.7
C39 C40 H40B 108.7
H40A C40 H40B 107.6
O1 Cl1 O2 109.4(4)
O1 Cl1 O3 110.2(3)
O2 Cl1 O3 110.0(4)
O1 Cl1 O4 109.1(3)
O2 Cl1 O4 109.0(3)
O3 Cl1 O4 109.1(3)
O5 Cl2 O6 111.4(3)
O5 Cl2 O7 110.8(3)
O6 Cl2 O7 112.5(3)
O5 Cl2 O8 108.0(4)
O6 Cl2 O8 106.1(4)
O7 Cl2 O8 107.8(4)
O9 Cl3 O10 109.1(6)
O9 Cl3 O11 109.7(7)
O10 Cl3 O11 110.3(7)
O9 Cl3 O12 110.2(7)
O10 Cl3 O12 108.4(7)
O11 Cl3 O12 109.1(7)
O9X Cl3X O10X 111.1(11)
O9X Cl3X O11X 107.5(13)
O10X Cl3X O11X 108.2(12)
O9X Cl3X O12X 111.4(13)
O10X Cl3X O12X 111.9(12)
O11X Cl3X O12X 106.5(13)
O13 Cl4 O15 112.8(8)
O13 Cl4 O14 109.1(8)
O15 Cl4 O14 111.6(7)
O13 Cl4 O16 103.2(8)
O15 Cl4 O16 111.1(8)
O14 Cl4 O16 108.7(8)
O13X Cl4X O15X 110.3(11)
O13X Cl4X O14X 111.7(11)
O15X Cl4X O14X 106.6(11)
O13X Cl4X O16X 104.3(12)
O15X Cl4X O16X 111.8(11)
O14X Cl4X O16X 112.3(11)
H1W O1W H2W 112.4

loop_
_geom_bond_atom_site_label_1
_geom_bond_atom_site_label_2
_geom_bond_distance
N1 C1 1.335(8)
N1 C5 1.359(8)
N2 C27 1.489(8)
N2 C6 1.496(7)
N2 C7 1.505(7)
N3 C13 1.483(8)
N3 C12 1.522(7)
N3 C34 1.538(8)
N3 H3N 0.9998
N4 C14 1.346(8)
N4 C18 1.357(8)
N4 H4N 0.8801
N5 C19 1.481(9)
N5 C40 1.495(8)
N5 C20 1.513(7)
N6 C26 1.501(8)
N6 C25 1.537(8)
N6 C33 1.539(9)
N6 H6N 1.0001
N7 C28 1.337(7)
N7 C32 1.353(8)
N7 H7N 0.8799
N8 C39 1.329(8)
N8 C35 1.356(7)
C1 C2 1.393(9)
C1 C26 1.515(8)
C2 C3 1.370(9)
C2 H2 0.9500
C3 C4 1.398(9)
C3 H3A 0.9500
C4 C5 1.399(9)
C4 H4A 0.9500
C5 C6 1.515(8)
C6 H6A 0.9900
C6 H6B 0.9900
C7 C12 1.511(9)
C7 C8 1.538(8)
C7 H7A 1.0000
C8 C9 1.537(9)
C8 H8A 0.9900
C8 H8B 0.9900
C9 C10 1.521(10)
C9 H9A 0.9900
C9 H9B 0.9900
C10 C11 1.534(9)
C10 H10A 0.9900
C10 H10B 0.9900
C11 C12 1.543(8)
C11 H11A 0.9900
C11 H11B 0.9900
C12 H12 1.0000
C13 C14 1.508(8)
C13 H13A 0.9900
C13 H13B 0.9900
C14 C15 1.375(9)
C15 C16 1.398(10)
C15 H15 0.9500
C16 C17 1.360(10)
C16 H16 0.9500
C17 C18 1.401(9)
C17 H17 0.9500
C18 C19 1.516(9)
C19 H19A 0.9900
C19 H19B 0.9900
C20 C25 1.525(9)
C20 C21 1.525(9)
C20 H20 1.0000
C21 C22 1.553(9)
C21 H21A 0.9900
C21 H21B 0.9900
C22 C23 1.498(11)
C22 H22A 0.9900
C22 H22B 0.9900
C23 C24 1.547(9)
C23 H23A 0.9900
C23 H23B 0.9900
C24 C25 1.514(9)
C24 H24A 0.9900
C24 H24B 0.9900
C25 H25 1.0000
C26 H26A 0.9900
C26 H26B 0.9900
C27 C28 1.494(8)
C27 H27A 0.9900
C27 H27B 0.9900
C28 C29 1.378(9)
C29 C30 1.406(10)
C29 H29 0.9500
C30 C31 1.393(10)
C30 H30 0.9500
C31 C32 1.351(9)
C31 H31 0.9500
C32 C33 1.525(9)
C33 H33A 0.9900
C33 H33B 0.9900
C34 C35 1.503(9)
C34 H34A 0.9900
C34 H34B 0.9900
C35 C36 1.379(9)
C36 C37 1.397(10)
C36 H36 0.9500
C37 C38 1.384(9)
C37 H37 0.9500
C38 C39 1.376(9)
C38 H38 0.9500
C39 C40 1.520(9)
C40 H40A 0.9900
C40 H40B 0.9900
Cl1 O1 1.426(5)
Cl1 O2 1.429(5)
Cl1 O3 1.437(5)
Cl1 O4 1.447(5)
Cl2 O5 1.414(5)
Cl2 O6 1.420(6)
Cl2 O7 1.426(5)
Cl2 O8 1.446(7)
Cl3 O9 1.417(5)
Cl3 O10 1.447(6)
Cl3 O11 1.450(6)
Cl3 O12 1.465(7)
Cl3X O9X 1.417(6)
Cl3X O10X 1.446(6)
Cl3X O11X 1.451(7)
Cl3X O12X 1.464(8)
Cl4 O13 1.404(8)
Cl4 O15 1.429(7)
Cl4 O14 1.430(8)
Cl4 O16 1.464(10)
Cl4X O13X 1.402(9)
Cl4X O15X 1.429(7)
Cl4X O14X 1.429(8)
Cl4X O16X 1.463(10)
O1W H1W 0.8399
O1W H2W 0.8399

loop_
_geom_hbond_atom_site_label_D
_geom_hbond_atom_site_label_H
_geom_hbond_atom_site_label_A
_geom_hbond_distance_DH
_geom_hbond_distance_HA
_geom_hbond_distance_DA
_geom_hbond_angle_DHA
_geom_hbond_site_symmetry_A
N3 H3N N2 1.00 2.02 2.727(7) 125.5 .
N4 H4N N8 0.88 1.80 2.672(8) 169.4 .
N6 H6N N5 1.00 2.03 2.763(8) 128.0 .
N7 H7N N1 0.88 1.85 2.720(7) 169.2 .
C2 H2 O11 0.95 2.57 3.437(14) 151.2 1_565
C4 H4A O4 0.95 2.48 3.221(8) 135.1 4_456
C6 H6A O6 0.99 2.50 3.355(9) 144.7 3_656
C6 H6B O14X 0.99 2.60 3.333(17) 130.6 1_455
C7 H7A O4 1.00 2.38 3.373(8) 171.5 4_456
C8 H8B O1W 0.99 2.47 3.425(14) 162.4 3_646
C12 H12 O5 1.00 2.41 3.404(9) 173.7 .
C13 H13A O4 0.99 2.59 3.570(8) 171.6 4_456
C13 H13B O1 0.99 2.33 3.188(9) 143.9 .
C15 H15 O9X 0.95 2.52 3.34(2) 143.9 4_456
C17 H17 O10 0.95 2.38 3.282(10) 157.6 1_565
C17 H17 O10X 0.95 2.43 3.252(17) 144.8 1_565
C19 H19A O1 0.99 2.55 3.512(8) 163.0 4_556
C20 H20 O10X 1.00 2.60 3.53(2) 154.2 1_565
C21 H21A O11X 0.99 2.48 3.46(2) 169.4 4_556
C24 H24A O6 0.99 2.51 3.350(9) 142.6 1_565
C25 H25 O16X 1.00 2.29 3.219(17) 154.3 .
C26 H26A O12 0.99 2.59 3.486(15) 150.8 1_565
C26 H26A O12X 0.99 2.38 3.23(2) 143.2 1_565
C26 H26B O8 0.99 2.49 3.438(10) 160.8 1_565
C27 H27A O5 0.99 2.51 3.494(8) 173.8 .
C27 H27A O7 0.99 2.60 3.222(8) 120.5 .
C27 H27B O6 0.99 2.52 3.340(8) 139.6 3_656
C29 H29 O15 0.95 2.37 3.112(12) 135.1 3_746
C29 H29 O15X 0.95 2.41 3.259(17) 149.0 3_746
C31 H31 O16 0.95 2.54 3.386(15) 148.6 .
C31 H31 O13X 0.95 2.53 3.419(18) 156.0 .
C33 H33A O1W 0.99 2.38 3.358(14) 168.7 .
C34 H34A O12 0.99 2.40 3.346(13) 159.9 .
C34 H34A O12X 0.99 2.33 3.31(2) 171.6 .
C34 H34B O3 0.99 2.34 3.324(9) 173.9 .
C36 H36 O5 0.95 2.48 3.117(9) 124.3 .
C38 H38 O14 0.95 2.56 3.330(11) 138.5 .
C38 H38 O14X 0.95 2.56 3.431(16) 153.2 .
C40 H40A O14 0.99 2.30 3.202(12) 151.5 .
O1W H1W O14X 0.84 1.99 2.622(19) 131.0 3_756

loop_
_geom_torsion_atom_site_label_1
_geom_torsion_atom_site_label_2
_geom_torsion_atom_site_label_3
_geom_torsion_atom_site_label_4
_geom_torsion
C5 N1 C1 C2 -6.1(9)
C5 N1 C1 C26 174.3(5)
N1 C1 C2 C3 3.9(10)
C26 C1 C2 C3 -176.5(6)
C1 C2 C3 C4 -0.1(10)
C2 C3 C4 C5 -1.3(10)
C1 N1 C5 C4 4.6(9)
C1 N1 C5 C6 -174.7(5)
C3 C4 C5 N1 -0.9(9)
C3 C4 C5 C6 178.3(6)
C27 N2 C6 C5 130.7(5)
C7 N2 C6 C5 -103.2(6)
N1 C5 C6 N2 -71.3(7)
C4 C5 C6 N2 109.4(7)
C27 N2 C7 C12 -78.3(6)
C6 N2 C7 C12 154.4(5)
C27 N2 C7 C8 47.2(7)
C6 N2 C7 C8 -80.1(6)
N2 C7 C8 C9 178.9(5)
C12 C7 C8 C9 -56.1(7)
C7 C8 C9 C10 54.3(7)
C8 C9 C10 C11 -55.4(8)
C9 C10 C11 C12 55.4(8)
N2 C7 C12 N3 -45.0(6)
C8 C7 C12 N3 -173.7(5)
N2 C7 C12 C11 -171.6(5)
C8 C7 C12 C11 59.7(7)
C13 N3 C12 C7 -75.0(6)
C34 N3 C12 C7 155.7(5)
C13 N3 C12 C11 50.7(7)
C34 N3 C12 C11 -78.5(6)
C10 C11 C12 C7 -58.2(7)
C10 C11 C12 N3 178.1(5)
C12 N3 C13 C14 156.6(5)
C34 N3 C13 C14 -75.6(7)
C18 N4 C14 C15 -3.8(9)
C18 N4 C14 C13 172.9(6)
N3 C13 C14 N4 18.6(9)
N3 C13 C14 C15 -164.7(6)
N4 C14 C15 C16 1.6(10)
C13 C14 C15 C16 -175.1(6)
C14 C15 C16 C17 2.0(10)
C15 C16 C17 C18 -3.6(10)
C14 N4 C18 C17 2.2(9)
C14 N4 C18 C19 -175.9(6)
C16 C17 C18 N4 1.6(9)
C16 C17 C18 C19 179.5(7)
C40 N5 C19 C18 130.8(5)
C20 N5 C19 C18 -104.7(6)
N4 C18 C19 N5 -66.6(7)
C17 C18 C19 N5 115.5(7)
C19 N5 C20 C25 158.1(5)
C40 N5 C20 C25 -76.0(6)
C19 N5 C20 C21 -77.5(7)
C40 N5 C20 C21 48.4(8)
N5 C20 C21 C22 178.7(6)
C25 C20 C21 C22 -56.9(8)
C20 C21 C22 C23 57.7(9)
C21 C22 C23 C24 -57.0(9)
C22 C23 C24 C25 56.2(8)
C23 C24 C25 C20 -57.2(8)
C23 C24 C25 N6 179.6(6)
N5 C20 C25 C24 -173.4(5)
C21 C20 C25 C24 58.5(7)
N5 C20 C25 N6 -47.2(7)
C21 C20 C25 N6 -175.3(5)
C26 N6 C25 C24 50.4(8)
C33 N6 C25 C24 -78.7(7)
C26 N6 C25 C20 -75.0(6)
C33 N6 C25 C20 155.8(5)
C25 N6 C26 C1 153.8(5)
C33 N6 C26 C1 -79.1(6)
N1 C1 C26 N6 21.8(9)
C2 C1 C26 N6 -157.8(6)
C6 N2 C27 C28 -77.5(7)
C7 N2 C27 C28 157.0(5)
C32 N7 C28 C29 -4.3(9)
C32 N7 C28 C27 170.7(6)
N2 C27 C28 N7 19.8(8)
N2 C27 C28 C29 -165.3(6)
N7 C28 C29 C30 2.5(10)
C27 C28 C29 C30 -172.5(6)
C28 C29 C30 C31 0.2(11)
C29 C30 C31 C32 -1.4(11)
C30 C31 C32 N7 -0.2(10)
C30 C31 C32 C33 174.4(7)
C28 N7 C32 C31 3.2(10)
C28 N7 C32 C33 -171.9(6)
C31 C32 C33 N6 117.8(7)
N7 C32 C33 N6 -67.5(7)
C26 N6 C33 C32 132.7(6)
C25 N6 C33 C32 -98.0(6)
C13 N3 C34 C35 131.7(5)
C12 N3 C34 C35 -99.4(6)
C39 N8 C35 C36 4.5(10)
C39 N8 C35 C34 -175.5(6)
N3 C34 C35 N8 -69.9(7)
N3 C34 C35 C36 110.1(7)
N8 C35 C36 C37 -0.5(10)
C34 C35 C36 C37 179.5(6)
C35 C36 C37 C38 -2.3(10)
C36 C37 C38 C39 1.3(10)
C35 N8 C39 C38 -5.6(10)
C35 N8 C39 C40 171.0(6)
C37 C38 C39 N8 2.6(10)
C37 C38 C39 C40 -173.9(6)
C19 N5 C40 C39 -80.6(7)
C20 N5 C40 C39 155.8(6)
N8 C39 C40 N5 23.1(9)
C38 C39 C40 N5 -160.3(6)
